data_7150555
loop_
_publ_author_name
'Likhar, Pravin R.'
'Subhas, Madavu Salian'
'Roy, Sarabindu'
'Kantam, Mannepalli Lakshmi'
'Sridhar, Balasubramanian'
'Seth, Ratanesh Kumar'
'Biswas, Sukla'

_publ_section_title
;
 Synthesis of highly substituted 2-perfluoroalkyl quinolines by
 electrophilic iodocyclization of perfluoroalkyl propargyl
 imines/amines
;
_journal_issue 1
_journal_name_full 'Organic &amp; Biomolecular Chemistry'
_journal_page_first 85
_journal_page_last 93
_journal_paper_doi 10.1039/b815398a
_journal_volume 7
_journal_year 2009
_chemical_formula_moiety 'C18 H13 F3 I N O2'
_chemical_formula_sum 'C18 H13 F3 I N O2'
_chemical_formula_weight 459.19
_chemical_name_systematic 3-Iodo-6-methoxy-4-(p-methoxyphenyl)-2-trifluoromethyl)quinoline
_space_group_IT_number 2
_symmetry_cell_setting triclinic
_symmetry_Int_Tables_number 2
_symmetry_space_group_name_Hall '-P 1'
_symmetry_space_group_name_H-M 'P -1'
_atom_sites_solution_hydrogens geom
_atom_sites_solution_primary direct
_atom_sites_solution_secondary difmap
_audit_creation_method SHELXL-97
_cell_angle_alpha 107.100(4)
_cell_angle_beta 95.726(4)
_cell_angle_gamma 110.042(3)
_cell_formula_units_Z 2
_cell_length_a 8.995(2)
_cell_length_b 10.147(2)
_cell_length_c 11.016(3)
_cell_measurement_reflns_used 6302
_cell_measurement_temperature 294(2)
_cell_measurement_theta_max 28.05
_cell_measurement_theta_min 2.28
_cell_volume 880.0(4)
_computing_cell_refinement 'SAINT (Bruker, 2001)'
_computing_data_collection 'SMART (Bruker, 2001)'
_computing_data_reduction SAINT
_computing_molecular_graphics 'SHELXTL/PC (Sheldrick, 1990)'
_computing_publication_material SHELXL97
_computing_structure_refinement 'SHELXL-97 (Sheldrick, 1997)'
_computing_structure_solution 'SHELXS-97 (Sheldrick, 1997)'
_diffrn_ambient_temperature 294(2)
_diffrn_measured_fraction_theta_full 0.964
_diffrn_measured_fraction_theta_max 0.964
_diffrn_measurement_device 'Bruker SMART APEX CCD area-detector'
_diffrn_measurement_device_type 'CCD Area Detector'
_diffrn_measurement_method '\w scan'
_diffrn_radiation_monochromator graphite
_diffrn_radiation_probe x-ray
_diffrn_radiation_type MoK\a
_diffrn_radiation_wavelength 0.71073
_diffrn_reflns_av_R_equivalents 0.0259
_diffrn_reflns_av_sigmaI/netI 0.0266
_diffrn_reflns_limit_h_max 10
_diffrn_reflns_limit_h_min -10
_diffrn_reflns_limit_k_max 12
_diffrn_reflns_limit_k_min -12
_diffrn_reflns_limit_l_max 13
_diffrn_reflns_limit_l_min -13
_diffrn_reflns_number 7577
_diffrn_reflns_theta_full 25.00
_diffrn_reflns_theta_max 25.00
_diffrn_reflns_theta_min 1.98
_diffrn_source 'fine-focus sealed tube'
_diffrn_standards_number 0
_exptl_absorpt_coefficient_mu 1.860
_exptl_absorpt_correction_T_max 0.91
_exptl_absorpt_correction_T_min 0.83
_exptl_absorpt_correction_type multi-scan
_exptl_absorpt_process_details 'SADABS (Bruker, 2001)'
_exptl_crystal_colour colorless
_exptl_crystal_density_diffrn 1.733
_exptl_crystal_density_method 'not measured'
_exptl_crystal_description block
_exptl_crystal_F_000 448
_exptl_crystal_size_max 0.12
_exptl_crystal_size_mid 0.08
_exptl_crystal_size_min 0.04
_refine_diff_density_max 0.400
_refine_diff_density_min -0.535
_refine_diff_density_rms 0.053
_refine_ls_extinction_method none
_refine_ls_goodness_of_fit_ref 1.067
_refine_ls_hydrogen_treatment constr
_refine_ls_matrix_type full
_refine_ls_number_parameters 228
_refine_ls_number_reflns 2973
_refine_ls_number_restraints 0
_refine_ls_restrained_S_all 1.067
_refine_ls_R_factor_all 0.0275
_refine_ls_R_factor_gt 0.0246
_refine_ls_shift/su_max 0.003
_refine_ls_shift/su_mean 0.000
_refine_ls_structure_factor_coef Fsqd
_refine_ls_weighting_details 'calc w=1/[\s^2^(Fo^2^)+(0.0345P)^2^+0.2514P] where P=(Fo^2^+2Fc^2^)/3'
_refine_ls_weighting_scheme calc
_refine_ls_wR_factor_gt 0.0652
_refine_ls_wR_factor_ref 0.0672
_reflns_number_gt 2691
_reflns_number_total 2973
_reflns_threshold_expression I>2\s(I)
_cod_data_source_file b815398a.txt
_cod_data_source_block aq35m
_cod_database_code 7150555

loop_
_symmetry_equiv_pos_as_xyz
'x, y, z'
'-x, -y, -z'

loop_
_atom_site_label
_atom_site_type_symbol
_atom_site_fract_x
_atom_site_fract_y
_atom_site_fract_z
_atom_site_U_iso_or_equiv
_atom_site_adp_type
_atom_site_occupancy
_atom_site_symmetry_multiplicity
_atom_site_calc_flag
_atom_site_refinement_flags
_atom_site_disorder_assembly
_atom_site_disorder_group
C1 C 0.5892(3) 0.3631(3) 1.0641(2) 0.0440(5) Uani 1 1 d . . .
C2 C 0.7151(3) 0.2766(3) 0.9040(2) 0.0437(5) Uani 1 1 d . . .
C3 C 0.8593(3) 0.2933(3) 0.8563(3) 0.0560(7) Uani 1 1 d . . .
H3 H 0.9532 0.3788 0.8987 0.067 Uiso 1 1 calc R . .
C4 C 0.8608(3) 0.1844(3) 0.7485(3) 0.0618(7) Uani 1 1 d . . .
H4 H 0.9556 0.1965 0.7180 0.074 Uiso 1 1 calc R . .
C5 C 0.7180(3) 0.0528(3) 0.6827(2) 0.0522(6) Uani 1 1 d . . .
C6 C 0.5759(3) 0.0346(3) 0.7242(2) 0.0452(5) Uani 1 1 d . . .
H6 H 0.4827 -0.0507 0.6792 0.054 Uiso 1 1 calc R . .
C7 C 0.5710(3) 0.1458(3) 0.8358(2) 0.0403(5) Uani 1 1 d . . .
C8 C 0.4274(3) 0.1307(3) 0.8866(2) 0.0407(5) Uani 1 1 d . . .
C9 C 0.4370(3) 0.2378(3) 1.0017(2) 0.0428(5) Uani 1 1 d . . .
C10 C 0.2746(3) -0.0043(3) 0.8115(2) 0.0400(5) Uani 1 1 d . . .
C11 C 0.1843(3) -0.0089(3) 0.6991(3) 0.0559(7) Uani 1 1 d . . .
H11 H 0.2129 0.0753 0.6748 0.067 Uiso 1 1 calc R . .
C12 C 0.0516(3) -0.1387(4) 0.6226(3) 0.0635(8) Uani 1 1 d . . .
H12 H -0.0075 -0.1406 0.5474 0.076 Uiso 1 1 calc R . .
C13 C 0.0070(3) -0.2645(3) 0.6575(3) 0.0527(6) Uani 1 1 d . . .
C14 C 0.0943(3) -0.2613(3) 0.7698(3) 0.0534(6) Uani 1 1 d . . .
H14 H 0.0650 -0.3453 0.7943 0.064 Uiso 1 1 calc R . .
C15 C 0.2268(3) -0.1307(3) 0.8457(3) 0.0514(6) Uani 1 1 d . . .
H15 H 0.2847 -0.1285 0.9216 0.062 Uiso 1 1 calc R . .
C16 C 0.6125(3) 0.4838(3) 1.1941(3) 0.0543(6) Uani 1 1 d . . .
C17 C 0.6067(4) -0.1921(4) 0.5201(3) 0.0719(9) Uani 1 1 d . . .
H17A H 0.5768 -0.2350 0.5854 0.108 Uiso 1 1 calc R . .
H17B H 0.6395 -0.2572 0.4561 0.108 Uiso 1 1 calc R . .
H17C H 0.5155 -0.1801 0.4789 0.108 Uiso 1 1 calc R . .
C18 C -0.1678(5) -0.5228(4) 0.5992(4) 0.0886(11) Uani 1 1 d . . .
H18A H -0.0759 -0.5503 0.6040 0.133 Uiso 1 1 calc R . .
H18B H -0.2554 -0.6004 0.5303 0.133 Uiso 1 1 calc R . .
H18C H -0.2014 -0.5096 0.6804 0.133 Uiso 1 1 calc R . .
F1 F 0.7631(2) 0.5885(2) 1.23531(19) 0.0917(7) Uani 1 1 d . . .
F2 F 0.5118(3) 0.5548(2) 1.19110(18) 0.0785(5) Uani 1 1 d . . .
F3 F 0.5858(2) 0.4266(2) 1.28936(15) 0.0752(5) Uani 1 1 d . . .
I1 I 0.22639(2) 0.21310(2) 1.078796(18) 0.06585(10) Uani 1 1 d . . .
N1 N 0.7207(2) 0.3829(2) 1.01714(19) 0.0455(5) Uani 1 1 d . . .
O1 O 0.7384(2) -0.0491(2) 0.5798(2) 0.0696(6) Uani 1 1 d . . .
O2 O -0.1244(3) -0.3872(3) 0.5740(2) 0.0764(6) Uani 1 1 d . . .

loop_
_atom_site_aniso_label
_atom_site_aniso_U_11
_atom_site_aniso_U_22
_atom_site_aniso_U_33
_atom_site_aniso_U_23
_atom_site_aniso_U_13
_atom_site_aniso_U_12
C1 0.0447(13) 0.0378(12) 0.0408(12) 0.0077(10) 0.0071(10) 0.0115(10)
C2 0.0407(12) 0.0379(12) 0.0424(12) 0.0101(10) 0.0070(9) 0.0075(10)
C3 0.0391(12) 0.0467(15) 0.0597(15) 0.0069(12) 0.0127(11) 0.0001(11)
C4 0.0411(13) 0.0595(17) 0.0639(17) 0.0066(14) 0.0234(12) 0.0047(12)
C5 0.0460(13) 0.0500(15) 0.0477(14) 0.0057(11) 0.0144(11) 0.0122(11)
C6 0.0373(11) 0.0408(13) 0.0438(12) 0.0072(10) 0.0064(9) 0.0061(10)
C7 0.0357(11) 0.0395(12) 0.0389(11) 0.0115(10) 0.0061(9) 0.0092(9)
C8 0.0347(11) 0.0391(12) 0.0416(12) 0.0126(10) 0.0061(9) 0.0086(9)
C9 0.0372(11) 0.0438(13) 0.0420(12) 0.0121(10) 0.0117(9) 0.0114(10)
C10 0.0314(10) 0.0389(13) 0.0403(12) 0.0071(10) 0.0082(9) 0.0083(9)
C11 0.0488(14) 0.0516(16) 0.0576(15) 0.0220(13) 0.0012(12) 0.0090(12)
C12 0.0495(15) 0.068(2) 0.0559(16) 0.0187(15) -0.0081(12) 0.0113(14)
C13 0.0352(12) 0.0522(16) 0.0520(14) 0.0044(12) 0.0057(10) 0.0081(11)
C14 0.0427(13) 0.0444(14) 0.0618(16) 0.0168(12) 0.0086(11) 0.0063(11)
C15 0.0440(13) 0.0496(15) 0.0498(14) 0.0175(12) 0.0006(11) 0.0085(11)
C16 0.0518(14) 0.0451(14) 0.0496(14) 0.0055(12) 0.0106(11) 0.0092(12)
C17 0.0659(18) 0.0526(17) 0.0682(19) -0.0045(14) 0.0241(15) 0.0083(14)
C18 0.068(2) 0.055(2) 0.092(2) -0.0009(18) 0.0096(18) -0.0101(16)
F1 0.0718(12) 0.0675(12) 0.0721(11) -0.0196(9) 0.0204(9) -0.0114(10)
F2 0.0987(14) 0.0626(11) 0.0705(11) 0.0045(9) 0.0176(10) 0.0436(10)
F3 0.0938(13) 0.0737(12) 0.0434(8) 0.0131(8) 0.0137(8) 0.0222(10)
I1 0.04778(13) 0.06708(16) 0.06430(15) 0.00433(10) 0.02413(9) 0.01346(9)
N1 0.0421(10) 0.0372(11) 0.0443(11) 0.0090(9) 0.0068(8) 0.0058(9)
O1 0.0551(11) 0.0586(12) 0.0662(12) -0.0062(10) 0.0282(10) 0.0079(9)
O2 0.0516(11) 0.0612(14) 0.0721(14) 0.0025(11) -0.0092(10) -0.0060(10)

loop_
_atom_type_symbol
_atom_type_description
_atom_type_scat_dispersion_real
_atom_type_scat_dispersion_imag
_atom_type_scat_source
C C 0.0033 0.0016 'International Tables Vol C Tables 4.2.6.8 and 6.1.1.4'
H H 0.0000 0.0000 'International Tables Vol C Tables 4.2.6.8 and 6.1.1.4'
N N 0.0061 0.0033 'International Tables Vol C Tables 4.2.6.8 and 6.1.1.4'
O O 0.0106 0.0060 'International Tables Vol C Tables 4.2.6.8 and 6.1.1.4'
F F 0.0171 0.0103 'International Tables Vol C Tables 4.2.6.8 and 6.1.1.4'
I I -0.4742 1.8119 'International Tables Vol C Tables 4.2.6.8 and 6.1.1.4'

loop_
_geom_angle_atom_site_label_1
_geom_angle_atom_site_label_2
_geom_angle_atom_site_label_3
_geom_angle
_geom_angle_site_symmetry_1
_geom_angle_site_symmetry_3
_geom_angle_publ_flag
N1 C1 C9 123.8(2) . . ?
N1 C1 C16 113.9(2) . . ?
C9 C1 C16 122.2(2) . . ?
N1 C2 C3 118.9(2) . . ?
N1 C2 C7 122.1(2) . . ?
C3 C2 C7 118.9(2) . . ?
C4 C3 C2 120.5(2) . . ?
C4 C3 H3 119.8 . . ?
C2 C3 H3 119.8 . . ?
C3 C4 C5 120.4(2) . . ?
C3 C4 H4 119.8 . . ?
C5 C4 H4 119.8 . . ?
O1 C5 C6 125.1(2) . . ?
O1 C5 C4 114.2(2) . . ?
C6 C5 C4 120.7(2) . . ?
C5 C6 C7 120.1(2) . . ?
C5 C6 H6 120.0 . . ?
C7 C6 H6 120.0 . . ?
C6 C7 C2 119.5(2) . . ?
C6 C7 C8 122.6(2) . . ?
C2 C7 C8 117.8(2) . . ?
C9 C8 C7 118.8(2) . . ?
C9 C8 C10 123.6(2) . . ?
C7 C8 C10 117.6(2) . . ?
C8 C9 C1 118.6(2) . . ?
C8 C9 I1 118.85(16) . . ?
C1 C9 I1 122.52(17) . . ?
C15 C10 C11 118.1(2) . . ?
C15 C10 C8 121.5(2) . . ?
C11 C10 C8 120.2(2) . . ?
C10 C11 C12 120.5(3) . . ?
C10 C11 H11 119.8 . . ?
C12 C11 H11 119.8 . . ?
C13 C12 C11 120.6(2) . . ?
C13 C12 H12 119.7 . . ?
C11 C12 H12 119.7 . . ?
O2 C13 C12 115.8(2) . . ?
O2 C13 C14 124.5(3) . . ?
C12 C13 C14 119.7(2) . . ?
C13 C14 C15 119.2(3) . . ?
C13 C14 H14 120.4 . . ?
C15 C14 H14 120.4 . . ?
C10 C15 C14 122.0(2) . . ?
C10 C15 H15 119.0 . . ?
C14 C15 H15 119.0 . . ?
F1 C16 F2 107.0(2) . . ?
F1 C16 F3 105.9(2) . . ?
F2 C16 F3 105.7(2) . . ?
F1 C16 C1 112.5(2) . . ?
F2 C16 C1 113.4(2) . . ?
F3 C16 C1 111.8(2) . . ?
O1 C17 H17A 109.5 . . ?
O1 C17 H17B 109.5 . . ?
H17A C17 H17B 109.5 . . ?
O1 C17 H17C 109.5 . . ?
H17A C17 H17C 109.5 . . ?
H17B C17 H17C 109.5 . . ?
O2 C18 H18A 109.5 . . ?
O2 C18 H18B 109.5 . . ?
H18A C18 H18B 109.5 . . ?
O2 C18 H18C 109.5 . . ?
H18A C18 H18C 109.5 . . ?
H18B C18 H18C 109.5 . . ?
C1 N1 C2 118.6(2) . . ?
C5 O1 C17 117.2(2) . . ?
C13 O2 C18 118.2(3) . . ?

loop_
_geom_bond_atom_site_label_1
_geom_bond_atom_site_label_2
_geom_bond_distance
_geom_bond_site_symmetry_2
_geom_bond_publ_flag
C1 N1 1.314(3) . ?
C1 C9 1.439(3) . ?
C1 C16 1.526(3) . ?
C2 N1 1.370(3) . ?
C2 C3 1.423(4) . ?
C2 C7 1.430(3) . ?
C3 C4 1.369(4) . ?
C3 H3 0.9300 . ?
C4 C5 1.424(4) . ?
C4 H4 0.9300 . ?
C5 O1 1.368(3) . ?
C5 C6 1.372(4) . ?
C6 C7 1.419(3) . ?
C6 H6 0.9300 . ?
C7 C8 1.437(3) . ?
C8 C9 1.378(3) . ?
C8 C10 1.505(3) . ?
C9 I1 2.119(2) . ?
C10 C15 1.382(4) . ?
C10 C11 1.392(4) . ?
C11 C12 1.392(4) . ?
C11 H11 0.9300 . ?
C12 C13 1.381(4) . ?
C12 H12 0.9300 . ?
C13 O2 1.376(3) . ?
C13 C14 1.383(4) . ?
C14 C15 1.394(4) . ?
C14 H14 0.9300 . ?
C15 H15 0.9300 . ?
C16 F1 1.333(3) . ?
C16 F2 1.340(3) . ?
C16 F3 1.345(3) . ?
C17 O1 1.431(4) . ?
C17 H17A 0.9600 . ?
C17 H17B 0.9600 . ?
C17 H17C 0.9600 . ?
C18 O2 1.414(5) . ?
C18 H18A 0.9600 . ?
C18 H18B 0.9600 . ?
C18 H18C 0.9600 . ?

loop_
_geom_torsion_atom_site_label_1
_geom_torsion_atom_site_label_2
_geom_torsion_atom_site_label_3
_geom_torsion_atom_site_label_4
_geom_torsion
_geom_torsion_site_symmetry_1
_geom_torsion_site_symmetry_2
_geom_torsion_site_symmetry_3
_geom_torsion_site_symmetry_4
_geom_torsion_publ_flag
N1 C2 C3 C4 175.7(3) . . . . ?
C7 C2 C3 C4 -1.3(4) . . . . ?
C2 C3 C4 C5 -0.1(5) . . . . ?
C3 C4 C5 O1 -177.5(3) . . . . ?
C3 C4 C5 C6 1.6(5) . . . . ?
O1 C5 C6 C7 177.5(3) . . . . ?
C4 C5 C6 C7 -1.6(4) . . . . ?
C5 C6 C7 C2 0.1(4) . . . . ?
C5 C6 C7 C8 -177.8(2) . . . . ?
N1 C2 C7 C6 -175.6(2) . . . . ?
C3 C2 C7 C6 1.3(4) . . . . ?
N1 C2 C7 C8 2.4(4) . . . . ?
C3 C2 C7 C8 179.3(2) . . . . ?
C6 C7 C8 C9 174.4(2) . . . . ?
C2 C7 C8 C9 -3.5(3) . . . . ?
C6 C7 C8 C10 -4.3(3) . . . . ?
C2 C7 C8 C10 177.7(2) . . . . ?
C7 C8 C9 C1 2.1(3) . . . . ?
C10 C8 C9 C1 -179.2(2) . . . . ?
C7 C8 C9 I1 -178.73(17) . . . . ?
C10 C8 C9 I1 0.0(3) . . . . ?
N1 C1 C9 C8 0.7(4) . . . . ?
C16 C1 C9 C8 -177.7(2) . . . . ?
N1 C1 C9 I1 -178.52(19) . . . . ?
C16 C1 C9 I1 3.1(3) . . . . ?
C9 C8 C10 C15 -81.3(3) . . . . ?
C7 C8 C10 C15 97.4(3) . . . . ?
C9 C8 C10 C11 103.7(3) . . . . ?
C7 C8 C10 C11 -77.6(3) . . . . ?
C15 C10 C11 C12 -1.2(4) . . . . ?
C8 C10 C11 C12 174.0(3) . . . . ?
C10 C11 C12 C13 0.3(5) . . . . ?
C11 C12 C13 O2 -179.1(3) . . . . ?
C11 C12 C13 C14 0.4(5) . . . . ?
O2 C13 C14 C15 179.1(3) . . . . ?
C12 C13 C14 C15 -0.3(4) . . . . ?
C11 C10 C15 C14 1.3(4) . . . . ?
C8 C10 C15 C14 -173.8(2) . . . . ?
C13 C14 C15 C10 -0.6(4) . . . . ?
N1 C1 C16 F1 0.6(3) . . . . ?
C9 C1 C16 F1 179.1(3) . . . . ?
N1 C1 C16 F2 122.2(3) . . . . ?
C9 C1 C16 F2 -59.3(3) . . . . ?
N1 C1 C16 F3 -118.4(3) . . . . ?
C9 C1 C16 F3 60.2(3) . . . . ?
C9 C1 N1 C2 -1.8(4) . . . . ?
C16 C1 N1 C2 176.7(2) . . . . ?
C3 C2 N1 C1 -176.7(2) . . . . ?
C7 C2 N1 C1 0.2(4) . . . . ?
C6 C5 O1 C17 -7.3(4) . . . . ?
C4 C5 O1 C17 171.8(3) . . . . ?
C12 C13 O2 C18 175.1(3) . . . . ?
C14 C13 O2 C18 -4.3(5) . . . . ?

loop_
_cod_related_entry_id
_cod_related_entry_database
_cod_related_entry_code
1 ChemSpider 30653361
